data_4326002
loop_
_publ_author_name
'Jian Wang'
'Min Yang'
'Ming-Yan Pan'
'Sheng-Qing Xia'
'Xu-Tang Tao'
'Hua He'
'Gregory Darone'
'Svilen Bobev'

_publ_section_title
;
 Synthesis, Crystal and Electronic Structures, and Properties of the New
 Pnictide Semiconductors A2CdPn2 (A= Ca, Sr, Ba, Eu;Pn= P, As)
;
_journal_name_full 'Inorganic Chemistry'
_journal_page_first 8020
_journal_page_last 8027
_journal_paper_doi 10.1021/ic200286t
_journal_volume 50
_journal_year 2011
_chemical_formula_sum 'As2 Ca2 Cd'
_chemical_formula_weight 342.40
_chemical_name_systematic
; 
 ? 
;
_space_group_IT_number 36
_symmetry_cell_setting orthorhombic
_symmetry_space_group_name_Hall 'C 2c -2'
_symmetry_space_group_name_H-M 'C m c 21'
_atom_sites_solution_primary direct
_atom_sites_solution_secondary difmap
_audit_creation_method SHELXL-97
_cell_angle_alpha 90.00
_cell_angle_beta 90.00
_cell_angle_gamma 90.00
_cell_formula_units_Z 4
_cell_length_a 4.3163(5)
_cell_length_b 16.5063(19)
_cell_length_c 7.1418(8)
_cell_measurement_reflns_used 654
_cell_measurement_temperature 296(2)
_cell_measurement_theta_max 27.24
_cell_measurement_theta_min 2.47
_cell_volume 508.83(10)
_computing_cell_refinement 'APEX2 Software Suite (Bruker,2005)'
_computing_data_collection 'APEX2 Software Suite (Bruker,2005)'
_computing_data_reduction 'APEX2 Software Suite (Bruker,2005)'
_computing_molecular_graphics 'SHELXTL (Bruker, 1997)'
_computing_publication_material 'SHELXL-97 (Sheldrick, 1997)'
_computing_structure_refinement 'SHELXL-97 (Sheldrick, 1997)'
_computing_structure_solution 'SHELXS-97 (Sheldrick, 1990)'
_diffrn_ambient_temperature 296(2)
_diffrn_detector_area_resol_mean 8.3
_diffrn_measured_fraction_theta_full 1.000
_diffrn_measured_fraction_theta_max 1.000
_diffrn_measurement_device_type 'Bruker APEX2 CCD area-detector diffractometer'
_diffrn_measurement_method '\w scans'
_diffrn_radiation_monochromator graphite
_diffrn_radiation_source 'fine-focus sealed tube'
_diffrn_radiation_type MoK\a
_diffrn_radiation_wavelength 0.71073
_diffrn_reflns_av_R_equivalents 0.0316
_diffrn_reflns_av_sigmaI/netI 0.0309
_diffrn_reflns_limit_h_max 5
_diffrn_reflns_limit_h_min -5
_diffrn_reflns_limit_k_max 20
_diffrn_reflns_limit_k_min -20
_diffrn_reflns_limit_l_max 9
_diffrn_reflns_limit_l_min -9
_diffrn_reflns_number 2915
_diffrn_reflns_theta_full 27.24
_diffrn_reflns_theta_max 27.24
_diffrn_reflns_theta_min 2.47
_diffrn_standards_decay_% 0
_diffrn_standards_interval_count 0
_diffrn_standards_interval_time 0
_diffrn_standards_number 0
_exptl_absorpt_coefficient_mu 19.024
_exptl_absorpt_correction_T_max 0.5991
_exptl_absorpt_correction_T_min 0.5166
_exptl_absorpt_correction_type multi-scan
_exptl_absorpt_process_details 'APEX2 Software Suite (Bruker,2005)'
_exptl_crystal_colour Black
_exptl_crystal_density_diffrn 4.470
_exptl_crystal_description Needle
_exptl_crystal_F_000 616
_exptl_crystal_size_max 0.04
_exptl_crystal_size_mid 0.04
_exptl_crystal_size_min 0.03
_refine_diff_density_max 0.682
_refine_diff_density_min -0.803
_refine_diff_density_rms 0.209
_refine_ls_abs_structure_details 'Flack H D (1983), Acta Cryst. A39, 876-881'
_refine_ls_abs_structure_Flack 0.043(15)
_refine_ls_extinction_coef 0.00457(19)
_refine_ls_extinction_expression Fc^*^=kFc[1+0.001xFc^2^\l^3^/sin(2\q)]^-1/4^
_refine_ls_extinction_method SHELXL
_refine_ls_goodness_of_fit_ref 0.993
_refine_ls_matrix_type full
_refine_ls_number_parameters 33
_refine_ls_number_reflns 654
_refine_ls_number_restraints 1
_refine_ls_restrained_S_all 0.993
_refine_ls_R_factor_all 0.0175
_refine_ls_R_factor_gt 0.0165
_refine_ls_shift/su_max 0.000
_refine_ls_shift/su_mean 0.000
_refine_ls_structure_factor_coef Fsqd
_refine_ls_weighting_details 'calc w=1/[\s^2^(Fo^2^)+(0.0063P)^2^+0.0000P] where P=(Fo^2^+2Fc^2^)/3'
_refine_ls_weighting_scheme calc
_refine_ls_wR_factor_gt 0.0290
_refine_ls_wR_factor_ref 0.0292
_reflns_number_gt 630
_reflns_number_total 654
_reflns_threshold_expression >2sigma(I)
_cod_data_source_file ic200286t_si_001_2.cif
_cod_data_source_block 2
_cod_original_sg_symbol_H-M 'C m c 21 '
_cod_database_code 4326002

loop_
_symmetry_equiv_pos_as_xyz
'x, y, z'
'-x, -y, z+1/2'
'x, -y, z+1/2'
'-x, y, z'
'x+1/2, y+1/2, z'
'-x+1/2, -y+1/2, z+1/2'
'x+1/2, -y+1/2, z+1/2'
'-x+1/2, y+1/2, z'

loop_
_atom_site_label
_atom_site_type_symbol
_atom_site_fract_x
_atom_site_fract_y
_atom_site_fract_z
_atom_site_U_iso_or_equiv
_atom_site_adp_type
_atom_site_occupancy
_atom_site_symmetry_multiplicity
_atom_site_calc_flag
_atom_site_refinement_flags
Ca1 Ca 0.0000 0.30024(8) 0.5661(2) 0.0179(3) Uani 1 2 d S
Ca2 Ca 0.0000 0.46813(8) 0.22903(18) 0.0128(3) Uani 1 2 d S
Cd1 Cd 0.0000 0.09918(3) 0.39284(7) 0.01358(12) Uani 1 2 d S
As1 As 0.0000 0.06407(4) 0.01647(8) 0.01092(14) Uani 1 2 d S
As2 As 0.0000 0.32003(4) 0.00001(10) 0.01483(16) Uani 1 2 d S

loop_
_atom_site_aniso_label
_atom_site_aniso_U_11
_atom_site_aniso_U_22
_atom_site_aniso_U_33
_atom_site_aniso_U_23
_atom_site_aniso_U_13
_atom_site_aniso_U_12
Ca1 0.0148(6) 0.0124(7) 0.0265(8) -0.0033(6) 0.000 0.000
Ca2 0.0109(6) 0.0164(8) 0.0111(7) 0.0001(5) 0.000 0.000
Cd1 0.0111(2) 0.0138(2) 0.0159(2) -0.0019(2) 0.000 0.000
As1 0.0102(3) 0.0117(3) 0.0109(3) -0.0007(3) 0.000 0.000
As2 0.0090(3) 0.0117(3) 0.0238(4) 0.0013(3) 0.000 0.000

loop_
_atom_type_symbol
_atom_type_description
_atom_type_scat_dispersion_real
_atom_type_scat_dispersion_imag
_atom_type_scat_source
Ca Ca 0.2262 0.3064 'International Tables Vol C Tables 4.2.6.8 and 6.1.1.4'
As As 0.0499 2.0058 'International Tables Vol C Tables 4.2.6.8 and 6.1.1.4'
Cd Cd -0.8075 1.2024 'International Tables Vol C Tables 4.2.6.8 and 6.1.1.4'

loop_
_geom_angle_atom_site_label_1
_geom_angle_atom_site_label_2
_geom_angle_atom_site_label_3
_geom_angle
_geom_angle_site_symmetry_1
_geom_angle_site_symmetry_3
As2 Ca1 As2 93.21(4) 6_455 6
As2 Ca1 As2 103.19(4) 6_455 1_556
As2 Ca1 As2 103.19(4) 6 1_556
As2 Ca1 As1 163.98(6) 6_455 6
As2 Ca1 As1 87.666(17) 6 6
As2 Ca1 As1 92.16(3) 1_556 6
As2 Ca1 As1 87.666(17) 6_455 6_455
As2 Ca1 As1 163.98(6) 6 6_455
As2 Ca1 As1 92.16(3) 1_556 6_455
As1 Ca1 As1 87.17(4) 6 6_455
As2 Ca1 Cd1 47.02(2) 6_455 .
As2 Ca1 Cd1 47.02(2) 6 .
As2 Ca1 Cd1 116.47(4) 1_556 .
As1 Ca1 Cd1 129.11(3) 6 .
As1 Ca1 Cd1 129.11(3) 6_455 .
As2 Ca1 Cd1 148.23(5) 6_455 6
As2 Ca1 Cd1 88.599(19) 6 6
As2 Ca1 Cd1 45.919(19) 1_556 6
As1 Ca1 Cd1 47.743(19) 6 6
As1 Ca1 Cd1 99.05(4) 6_455 6
Cd1 Ca1 Cd1 131.39(3) . 6
As2 Ca1 Cd1 88.599(19) 6_455 6_455
As2 Ca1 Cd1 148.23(5) 6 6_455
As2 Ca1 Cd1 45.919(19) 1_556 6_455
As1 Ca1 Cd1 99.05(4) 6 6_455
As1 Ca1 Cd1 47.743(19) 6_455 6_455
Cd1 Ca1 Cd1 131.39(3) . 6_455
Cd1 Ca1 Cd1 74.00(3) 6 6_455
As2 Ca1 Ca2 113.60(4) 6_455 .
As2 Ca1 Ca2 113.60(4) 6 .
As2 Ca1 Ca2 124.96(5) 1_556 .
As1 Ca1 Ca2 52.09(2) 6 .
As1 Ca1 Ca2 52.09(2) 6_455 .
Cd1 Ca1 Ca2 118.57(4) . .
Cd1 Ca1 Ca2 94.43(3) 6 .
Cd1 Ca1 Ca2 94.43(3) 6_455 .
As2 Ca1 Ca2 133.29(2) 6_455 2_565
As2 Ca1 Ca2 133.29(2) 6 2_565
As2 Ca1 Ca2 67.06(3) 1_556 2_565
As1 Ca1 Ca2 49.35(2) 6 2_565
As1 Ca1 Ca2 49.35(2) 6_455 2_565
Cd1 Ca1 Ca2 176.48(5) . 2_565
Cd1 Ca1 Ca2 50.77(2) 6 2_565
Cd1 Ca1 Ca2 50.77(2) 6_455 2_565
Ca2 Ca1 Ca2 57.91(2) . 2_565
As2 Ca1 As2 84.00(3) 6_455 .
As2 Ca1 As2 84.00(3) 6 .
As2 Ca1 As2 169.36(5) 1_556 .
As1 Ca1 As2 80.18(3) 6 .
As1 Ca1 As2 80.18(3) 6_455 .
Cd1 Ca1 As2 74.17(3) . .
Cd1 Ca1 As2 127.69(3) 6 .
Cd1 Ca1 As2 127.69(3) 6_455 .
Ca2 Ca1 As2 44.40(3) . .
Ca2 Ca1 As2 102.31(4) 2_565 .
As2 Ca1 Ca1 136.60(2) 6_455 1_655
As2 Ca1 Ca1 43.40(2) 6 1_655
As2 Ca1 Ca1 90.0 1_556 1_655
As1 Ca1 Ca1 46.416(18) 6 1_655
As1 Ca1 Ca1 133.584(18) 6_455 1_655
Cd1 Ca1 Ca1 90.0 . 1_655
Cd1 Ca1 Ca1 52.998(15) 6 1_655
Cd1 Ca1 Ca1 127.002(15) 6_455 1_655
Ca2 Ca1 Ca1 90.0 . 1_655
Ca2 Ca1 Ca1 90.0 2_565 1_655
As2 Ca1 Ca1 90.0 . 1_655
As2 Ca2 As1 103.37(4) . 6
As2 Ca2 As1 103.37(4) . 6_455
As1 Ca2 As1 91.01(4) 6 6_455
As2 Ca2 As1 98.82(3) . 5
As1 Ca2 As1 85.692(15) 6 5
As1 Ca2 As1 157.72(5) 6_455 5
As2 Ca2 As1 98.82(3) . 5_455
As1 Ca2 As1 157.72(5) 6 5_455
As1 Ca2 As1 85.692(15) 6_455 5_455
As1 Ca2 As1 89.06(4) 5 5_455
As2 Ca2 Cd1 138.444(18) . 5
As1 Ca2 Cd1 53.35(2) 6 5
As1 Ca2 Cd1 110.12(4) 6_455 5
As1 Ca2 Cd1 51.21(2) 5 5
As1 Ca2 Cd1 107.38(4) 5_455 5
As2 Ca2 Cd1 138.444(17) . 5_455
As1 Ca2 Cd1 110.12(4) 6 5_455
As1 Ca2 Cd1 53.35(2) 6_455 5_455
As1 Ca2 Cd1 107.38(4) 5 5_455
As1 Ca2 Cd1 51.21(2) 5_455 5_455
Cd1 Ca2 Cd1 82.54(3) 5 5_455
As2 Ca2 Cd1 48.58(2) . 6_454
As1 Ca2 Cd1 150.55(5) 6 6_454
As1 Ca2 Cd1 88.228(18) 6_455 6_454
As1 Ca2 Cd1 105.30(4) 5 6_454
As1 Ca2 Cd1 51.484(19) 5_455 6_454
Cd1 Ca2 Cd1 152.07(5) 5 6_454
Cd1 Ca2 Cd1 92.847(15) 5_455 6_454
As2 Ca2 Cd1 48.58(2) . 6_554
As1 Ca2 Cd1 88.228(18) 6 6_554
As1 Ca2 Cd1 150.55(5) 6_455 6_554
As1 Ca2 Cd1 51.484(19) 5 6_554
As1 Ca2 Cd1 105.30(4) 5_455 6_554
Cd1 Ca2 Cd1 92.847(15) 5 6_554
Cd1 Ca2 Cd1 152.07(5) 5_455 6_554
Cd1 Ca2 Cd1 78.41(3) 6_454 6_554
As2 Ca2 Ca1 74.76(4) . .
As1 Ca2 Ca1 54.72(2) 6 .
As1 Ca2 Ca1 54.72(2) 6_455 .
As1 Ca2 Ca1 135.398(19) 5 .
As1 Ca2 Ca1 135.398(19) 5_455 .
Cd1 Ca2 Ca1 105.35(3) 5 .
Cd1 Ca2 Ca1 105.35(3) 5_455 .
Cd1 Ca2 Ca1 102.44(3) 6_454 .
Cd1 Ca2 Ca1 102.44(3) 6_554 .
As2 Ca2 Ca2 140.20(6) . 2_565
As1 Ca2 Ca2 53.05(2) 6 2_565
As1 Ca2 Ca2 53.05(2) 6_455 2_565
As1 Ca2 Ca2 109.13(4) 5 2_565
As1 Ca2 Ca2 109.13(4) 5_455 2_565
Cd1 Ca2 Ca2 58.01(3) 5 2_565
Cd1 Ca2 Ca2 58.01(3) 5_455 2_565
Cd1 Ca2 Ca2 140.044(17) 6_454 2_565
Cd1 Ca2 Ca2 140.044(17) 6_554 2_565
Ca1 Ca2 Ca2 65.44(4) . 2_565
As2 Ca2 Ca2 72.63(4) . 2_564
As1 Ca2 Ca2 134.47(2) 6 2_564
As1 Ca2 Ca2 134.47(2) 6_455 2_564
As1 Ca2 Ca2 51.78(3) 5 2_564
As1 Ca2 Ca2 51.78(3) 5_455 2_564
Cd1 Ca2 Ca2 98.98(4) 5 2_564
Cd1 Ca2 Ca2 98.98(4) 5_455 2_564
Cd1 Ca2 Ca2 54.37(2) 6_454 2_564
Cd1 Ca2 Ca2 54.37(2) 6_554 2_564
Ca1 Ca2 Ca2 147.39(6) . 2_564
Ca2 Ca2 Ca2 147.17(8) 2_565 2_564
As2 Cd1 As2 109.06(3) 6 6_455
As2 Cd1 As1 112.86(2) 6 .
As2 Cd1 As1 112.86(2) 6_455 .
As2 Cd1 As1 112.85(2) 6 2
As2 Cd1 As1 112.85(2) 6_455 2
As1 Cd1 As1 95.974(19) . 2
As2 Cd1 Ca2 166.70(2) 6 5_445
As2 Cd1 Ca2 84.19(2) 6_455 5_445
As1 Cd1 Ca2 60.73(3) . 5_445
As1 Cd1 Ca2 58.87(2) 2 5_445
As2 Cd1 Ca2 84.19(2) 6 5_545
As2 Cd1 Ca2 166.70(2) 6_455 5_545
As1 Cd1 Ca2 60.73(2) . 5_545
As1 Cd1 Ca2 58.87(2) 2 5_545
Ca2 Cd1 Ca2 82.54(3) 5_445 5_545
As2 Cd1 Ca2 56.35(2) 6 6
As2 Cd1 Ca2 118.39(3) 6_455 6
As1 Cd1 Ca2 128.23(2) . 6
As1 Cd1 Ca2 58.11(2) 2 6
Ca2 Cd1 Ca2 116.95(2) 5_445 6
Ca2 Cd1 Ca2 67.626(15) 5_545 6
As2 Cd1 Ca2 118.39(3) 6 6_455
As2 Cd1 Ca2 56.35(2) 6_455 6_455
As1 Cd1 Ca2 128.23(2) . 6_455
As1 Cd1 Ca2 58.11(2) 2 6_455
Ca2 Cd1 Ca2 67.626(15) 5_445 6_455
Ca2 Cd1 Ca2 116.95(2) 5_545 6_455
Ca2 Cd1 Ca2 78.41(3) 6 6_455
As2 Cd1 Ca1 55.079(14) 6 .
As2 Cd1 Ca1 55.079(14) 6_455 .
As1 Cd1 Ca1 122.62(3) . .
As1 Cd1 Ca1 141.41(3) 2 .
Ca2 Cd1 Ca1 138.106(17) 5_445 .
Ca2 Cd1 Ca1 138.106(17) 5_545 .
Ca2 Cd1 Ca1 93.40(3) 6 .
Ca2 Cd1 Ca1 93.40(3) 6_455 .
As2 Cd1 Ca1 116.43(3) 6 6_454
As2 Cd1 Ca1 57.64(3) 6_455 6_454
As1 Cd1 Ca1 57.42(2) . 6_454
As1 Cd1 Ca1 129.98(2) 2 6_454
Ca2 Cd1 Ca1 71.12(3) 5_445 6_454
Ca2 Cd1 Ca1 118.06(3) 5_545 6_454
Ca2 Cd1 Ca1 171.38(3) 6 6_454
Ca2 Cd1 Ca1 103.17(2) 6_455 6_454
Ca1 Cd1 Ca1 78.086(17) . 6_454
As2 Cd1 Ca1 57.64(3) 6 6_554
As2 Cd1 Ca1 116.43(3) 6_455 6_554
As1 Cd1 Ca1 57.42(2) . 6_554
As1 Cd1 Ca1 129.98(2) 2 6_554
Ca2 Cd1 Ca1 118.06(3) 5_445 6_554
Ca2 Cd1 Ca1 71.12(3) 5_545 6_554
Ca2 Cd1 Ca1 103.17(2) 6 6_554
Ca2 Cd1 Ca1 171.38(3) 6_455 6_554
Ca1 Cd1 Ca1 78.086(17) . 6_554
Ca1 Cd1 Ca1 74.00(3) 6_454 6_554
Cd1 As1 Cd1 120.31(2) . 2_554
Cd1 As1 Ca2 134.45(2) . 6_454
Cd1 As1 Ca2 67.78(3) 2_554 6_454
Cd1 As1 Ca2 134.45(2) . 6_554
Cd1 As1 Ca2 67.78(3) 2_554 6_554
Ca2 As1 Ca2 91.01(4) 6_454 6_554
Cd1 As1 Ca2 68.05(3) . 5_445
Cd1 As1 Ca2 70.40(3) 2_554 5_445
Ca2 As1 Ca2 75.170(15) 6_454 5_445
Ca2 As1 Ca2 138.12(2) 6_554 5_445
Cd1 As1 Ca2 68.05(3) . 5_545
Cd1 As1 Ca2 70.40(3) 2_554 5_545
Ca2 As1 Ca2 138.12(2) 6_454 5_545
Ca2 As1 Ca2 75.170(15) 6_554 5_545
Ca2 As1 Ca2 89.06(4) 5_445 5_545
Cd1 As1 Ca1 74.84(3) . 6_554
Cd1 As1 Ca1 135.66(2) 2_554 6_554
Ca2 As1 Ca1 133.97(4) 6_454 6_554
Ca2 As1 Ca1 73.19(3) 6_554 6_554
Ca2 As1 Ca1 142.73(4) 5_445 6_554
Ca2 As1 Ca1 80.14(3) 5_545 6_554
Cd1 As1 Ca1 74.84(3) . 6_454
Cd1 As1 Ca1 135.66(2) 2_554 6_454
Ca2 As1 Ca1 73.19(3) 6_454 6_454
Ca2 As1 Ca1 133.97(4) 6_554 6_454
Ca2 As1 Ca1 80.14(3) 5_445 6_454
Ca2 As1 Ca1 142.73(4) 5_545 6_454
Ca1 As1 Ca1 87.17(4) 6_554 6_454
Cd1 As2 Cd1 109.06(3) 6_554 6_454
Cd1 As2 Ca2 75.07(2) 6_554 .
Cd1 As2 Ca2 75.07(2) 6_454 .
Cd1 As2 Ca1 166.92(4) 6_554 6_454
Cd1 As2 Ca1 77.91(2) 6_454 6_454
Ca2 As2 Ca1 117.85(3) . 6_454
Cd1 As2 Ca1 77.91(2) 6_554 6_554
Cd1 As2 Ca1 166.92(4) 6_454 6_554
Ca2 As2 Ca1 117.85(3) . 6_554
Ca1 As2 Ca1 93.21(4) 6_454 6_554
Cd1 As2 Ca1 76.44(2) 6_554 1_554
Cd1 As2 Ca1 76.44(2) 6_454 1_554
Ca2 As2 Ca1 129.80(4) . 1_554
Ca1 As2 Ca1 95.05(3) 6_454 1_554
Ca1 As2 Ca1 95.05(3) 6_554 1_554
Cd1 As2 Ca2 54.537(14) 6_554 2_564
Cd1 As2 Ca2 54.537(14) 6_454 2_564
Ca2 As2 Ca2 62.748(15) . 2_564
Ca1 As2 Ca2 131.43(2) 6_454 2_564
Ca1 As2 Ca2 131.43(2) 6_554 2_564
Ca1 As2 Ca2 67.05(3) 1_554 2_564
Cd1 As2 Ca1 109.17(2) 6_554 .
Cd1 As2 Ca1 109.17(2) 6_454 .
Ca2 As2 Ca1 60.83(3) . .
Ca1 As2 Ca1 77.75(3) 6_454 .
Ca1 As2 Ca1 77.75(3) 6_554 .
Ca1 As2 Ca1 169.36(5) 1_554 .
Ca2 As2 Ca1 123.58(3) 2_564 .

loop_
_geom_bond_atom_site_label_1
_geom_bond_atom_site_label_2
_geom_bond_distance
_geom_bond_site_symmetry_2
Ca1 As2 2.9701(10) 6_455
Ca1 As2 2.9701(10) 6
Ca1 As2 3.1161(16) 1_556
Ca1 As1 3.1304(11) 6
Ca1 As1 3.1304(11) 6_455
Ca1 Cd1 3.5419(14) .
Ca1 Cd1 3.5859(12) 6
Ca1 Cd1 3.5859(12) 6_455
Ca1 Ca2 3.6709(19) .
Ca1 Ca2 3.9964(18) 2_565
Ca1 As2 4.0561(17) .
Ca1 Ca1 4.3163(5) 1_655
Ca2 As2 2.9413(15) .
Ca2 As1 3.0256(10) 6
Ca2 As1 3.0256(10) 6_455
Ca2 As1 3.0773(10) 5
Ca2 As1 3.0773(10) 5_455
Ca2 Cd1 3.2719(11) 5
Ca2 Cd1 3.2719(11) 5_455
Ca2 Cd1 3.4143(11) 6_454
Ca2 Cd1 3.4143(11) 6_554
Ca2 Ca2 3.7226(8) 2_565
Ca2 Ca2 3.7226(8) 2_564
Cd1 As2 2.6499(5) 6
Cd1 As2 2.6499(5) 6_455
Cd1 As1 2.7497(9) .
Cd1 As1 2.8357(8) 2
Cd1 Ca2 3.2719(11) 5_445
Cd1 Ca2 3.2719(11) 5_545
Cd1 Ca2 3.4143(11) 6
Cd1 Ca2 3.4143(11) 6_455
Cd1 Ca1 3.5859(12) 6_454
Cd1 Ca1 3.5859(12) 6_554
As1 Cd1 2.8357(8) 2_554
As1 Ca2 3.0256(10) 6_454
As1 Ca2 3.0256(10) 6_554
As1 Ca2 3.0773(10) 5_445
As1 Ca2 3.0773(10) 5_545
As1 Ca1 3.1304(11) 6_554
As1 Ca1 3.1304(11) 6_454
As2 Cd1 2.6499(5) 6_554
As2 Cd1 2.6499(5) 6_454
As2 Ca1 2.9701(10) 6_454
As2 Ca1 2.9701(10) 6_554
As2 Ca1 3.1161(16) 1_554
As2 Ca2 3.9965(15) 2_564
